data_2230199
loop_
_publ_author_name
'Chygorin, Eduard N.'
'Petrusenko, Svetlana R.'
'Kokozay, Volodymyr N.'
'Smal, Yuri O.'
'Bon, Volodymyr V.'

_publ_section_title
;
 Triethylammonium
 bis{2-[(2-oxido-5-nitrobenzylidene)amino]benzoato}ferrate(III)
 monohydrate
;
_journal_coeditor_code ZK2002
_journal_issue 5
_journal_name_full 'Acta Crystallographica Section E'
_journal_page_first m593
_journal_page_last m594
_journal_paper_doi 10.1107/S1600536811011196
_journal_volume 67
_journal_year 2011
_chemical_formula_iupac '(C6 H16 N) [Fe (C14 H8 N2 O5)2], H2 O'
_chemical_formula_moiety 'C6 H16 N +, C28 H16 Fe N4 O10 -, O'
_chemical_formula_sum 'C34 H32 Fe N5 O11'
_chemical_formula_weight 742.50
_chemical_name_systematic
;
Triethylammonium
bis{2-[(2-oxido-5-nitrobenzylidene)amino]benzoato}ferrate(III)
monohydrate
;
_space_group_IT_number 14
_symmetry_cell_setting monoclinic
_symmetry_space_group_name_Hall '-P 2ybc'
_symmetry_space_group_name_H-M 'P 1 21/c 1'
_atom_sites_solution_hydrogens geom
_atom_sites_solution_primary direct
_atom_sites_solution_secondary difmap
_audit_creation_method SHELXL-97
_cell_angle_alpha 90.00
_cell_angle_beta 97.230(2)
_cell_angle_gamma 90.00
_cell_formula_units_Z 4
_cell_length_a 10.2688(3)
_cell_length_b 14.7128(4)
_cell_length_c 25.0800(7)
_cell_measurement_reflns_used 5575
_cell_measurement_temperature 296(2)
_cell_measurement_theta_max 24.97
_cell_measurement_theta_min 5.76
_cell_volume 3759.03(18)
_computing_cell_refinement 'SAINT (Bruker, 2005)'
_computing_data_collection 'APEX2 (Bruker, 2005)'
_computing_data_reduction 'SAINT (Bruker, 2005)'
_computing_molecular_graphics 'PLATON (Spek, 2009)'
_computing_publication_material 'publCIF (Westrip, 2010)'
_computing_structure_refinement 'SHELXL97 (Sheldrick, 2008)'
_computing_structure_solution 'SHELXS97 (Sheldrick, 2008)'
_diffrn_ambient_temperature 296(2)
_diffrn_measured_fraction_theta_full 0.965
_diffrn_measured_fraction_theta_max 0.965
_diffrn_measurement_device_type 'Bruker APEXII CCD'
_diffrn_measurement_method '\f and \w scans'
_diffrn_radiation_monochromator graphite
_diffrn_radiation_source 'fine-focus sealed tube'
_diffrn_radiation_type MoK\a
_diffrn_radiation_wavelength 0.71073
_diffrn_reflns_av_R_equivalents 0.0350
_diffrn_reflns_av_sigmaI/netI 0.0335
_diffrn_reflns_limit_h_max 12
_diffrn_reflns_limit_h_min -12
_diffrn_reflns_limit_k_max 17
_diffrn_reflns_limit_k_min -17
_diffrn_reflns_limit_l_max 28
_diffrn_reflns_limit_l_min -29
_diffrn_reflns_number 20469
_diffrn_reflns_theta_full 25.06
_diffrn_reflns_theta_max 25.06
_diffrn_reflns_theta_min 5.76
_exptl_absorpt_coefficient_mu 0.464
_exptl_absorpt_correction_T_max 0.9817
_exptl_absorpt_correction_T_min 0.8546
_exptl_absorpt_correction_type multi-scan
_exptl_absorpt_process_details '(SADABS; Bruker, 2005)'
_exptl_crystal_colour red
_exptl_crystal_density_diffrn 1.312
_exptl_crystal_density_method 'not measured'
_exptl_crystal_description prism
_exptl_crystal_F_000 1540
_exptl_crystal_size_max 0.35
_exptl_crystal_size_mid 0.05
_exptl_crystal_size_min 0.04
_refine_diff_density_max 0.885
_refine_diff_density_min -0.605
_refine_ls_extinction_method none
_refine_ls_goodness_of_fit_ref 1.125
_refine_ls_hydrogen_treatment constr
_refine_ls_matrix_type full
_refine_ls_number_parameters 466
_refine_ls_number_reflns 6432
_refine_ls_number_restraints 0
_refine_ls_restrained_S_all 1.125
_refine_ls_R_factor_all 0.0931
_refine_ls_R_factor_gt 0.0814
_refine_ls_shift/su_max 0.000
_refine_ls_shift/su_mean 0.000
_refine_ls_structure_factor_coef Fsqd
_refine_ls_weighting_details 'calc w=1/[\s^2^(Fo^2^)+(0.1031P)^2^+8.9019P] where P=(Fo^2^+2Fc^2^)/3'
_refine_ls_weighting_scheme calc
_refine_ls_wR_factor_gt 0.2337
_refine_ls_wR_factor_ref 0.2420
_reflns_number_gt 5305
_reflns_number_total 6432
_reflns_threshold_expression >2sigma(I)
_cod_data_source_file zk2002.cif
_cod_data_source_block I
_cod_original_sg_symbol_H-M 'P 21/c'
_cod_database_code 2230199
_cod_database_fobs_code 2230199

loop_
_symmetry_equiv_pos_as_xyz
'x, y, z'
'-x, y+1/2, -z+1/2'
'-x, -y, -z'
'x, -y-1/2, z-1/2'

loop_
_atom_site_type_symbol
_atom_site_label
_atom_site_fract_x
_atom_site_fract_y
_atom_site_fract_z
_atom_site_U_iso_or_equiv
_atom_site_adp_type
_atom_site_calc_flag
_atom_site_refinement_flags
_atom_site_occupancy
_atom_site_disorder_assembly
_atom_site_disorder_group
Fe Fe1 0.76042(6) 0.43361(4) 0.27782(3) 0.0393(3) Uani d . 1 . .
N N1 0.6821(4) 0.5564(3) 0.28195(17) 0.0488(10) Uani d . 1 . .
N N2 0.6448(5) 0.5933(6) 0.5208(2) 0.0771(16) Uani d . 1 . .
N N3 0.8339(4) 0.3095(3) 0.27462(17) 0.0495(10) Uani d . 1 . .
N N4 1.0827(7) 0.2486(7) 0.5039(3) 0.103(2) Uani d . 1 . .
N N5 0.2528(12) 0.4148(8) 0.1890(4) 0.139(3) Uani d . 1 . .
H H5A 0.3355 0.3918 0.1905 0.167 Uiso calc R 1 . .
O O1 0.8649(4) 0.4740(3) 0.22465(16) 0.0605(10) Uani d . 1 . .
O O2 0.9514(5) 0.5716(3) 0.1731(2) 0.0854(14) Uani d . 1 . .
O O3 0.6678(3) 0.3946(2) 0.33491(14) 0.0506(8) Uani d . 1 . .
O O4 0.6579(5) 0.5525(5) 0.5635(2) 0.0986(18) Uani d . 1 . .
O O5 0.6314(6) 0.6749(5) 0.5180(2) 0.1001(18) Uani d . 1 . .
O O6 0.6131(4) 0.4005(3) 0.22741(16) 0.0605(10) Uani d . 1 . .
O O7 0.4835(4) 0.3151(4) 0.1717(2) 0.0804(13) Uani d . 1 . .
O O8 0.9015(4) 0.4666(3) 0.33112(15) 0.0556(9) Uani d . 1 . .
O O9 1.0951(9) 0.1671(6) 0.4971(3) 0.137(3) Uani d . 1 . .
O O10 1.1067(8) 0.2867(5) 0.5476(2) 0.132(3) Uani d . 1 . .
O O11A 0.741(3) 0.1967(14) 0.4845(9) 0.160(4) Uani d P 0.40 . .
O O11B 0.6751(18) 0.1050(10) 0.5340(6) 0.160(4) Uani d P 0.60 . .
C C1 0.8614(6) 0.5491(4) 0.1981(2) 0.0588(14) Uani d . 1 . .
C C2 0.7424(6) 0.6079(4) 0.1954(2) 0.0593(14) Uani d . 1 . .
C C3 0.6571(6) 0.6104(4) 0.2343(2) 0.0556(13) Uani d . 1 . .
C C4 0.6518(5) 0.5896(4) 0.3267(2) 0.0509(12) Uani d . 1 . .
H H4A 0.6265 0.6503 0.3269 0.061 Uiso calc R 1 . .
C C5 0.6544(5) 0.5397(4) 0.3761(2) 0.0487(11) Uani d . 1 . .
C C6 0.6607(5) 0.4436(4) 0.3777(2) 0.0482(11) Uani d . 1 . .
C C7 0.6597(5) 0.3994(5) 0.4274(2) 0.0597(14) Uani d . 1 . .
H H7A 0.6607 0.3362 0.4289 0.072 Uiso calc R 1 . .
C C8 0.6571(6) 0.4482(5) 0.4737(2) 0.0673(16) Uani d . 1 . .
H H8A 0.6607 0.4185 0.5066 0.081 Uiso calc R 1 . .
C C9 0.6491(5) 0.5417(5) 0.4714(2) 0.0625(15) Uani d . 1 . .
C C10 0.6460(5) 0.5879(4) 0.4237(2) 0.0581(14) Uani d . 1 . .
H H10A 0.6384 0.6509 0.4230 0.070 Uiso calc R 1 . .
C C11 0.5449(8) 0.6639(4) 0.2276(3) 0.0780(19) Uani d . 1 . .
H H11A 0.4867 0.6636 0.2532 0.094 Uiso calc R 1 . .
C C12 0.5208(10) 0.7188(5) 0.1812(3) 0.096(3) Uani d . 1 . .
H H12A 0.4460 0.7551 0.1763 0.115 Uiso calc R 1 . .
C C13 0.6048(10) 0.7192(5) 0.1442(4) 0.099(3) Uani d . 1 . .
H H13A 0.5885 0.7563 0.1140 0.118 Uiso calc R 1 . .
C C14 0.7160(8) 0.6643(5) 0.1507(3) 0.0787(19) Uani d . 1 . .
H H14A 0.7735 0.6652 0.1249 0.094 Uiso calc R 1 . .
C C15 0.5931(5) 0.3311(4) 0.1968(2) 0.0573(13) Uani d . 1 . .
C C16 0.7025(6) 0.2670(4) 0.1898(2) 0.0597(14) Uani d . 1 . .
C C17 0.8148(6) 0.2571(4) 0.2260(2) 0.0554(13) Uani d . 1 . .
C C18 0.8964(5) 0.2712(4) 0.3170(2) 0.0531(12) Uani d . 1 . .
H H18A 0.9137 0.2093 0.3152 0.064 Uiso calc R 1 . .
C C19 0.9408(5) 0.3170(4) 0.3664(2) 0.0533(13) Uani d . 1 . .
C C20 0.9450(5) 0.4139(4) 0.3703(2) 0.0510(12) Uani d . 1 . .
C C21 0.9988(6) 0.4511(5) 0.4194(2) 0.0635(15) Uani d . 1 . .
H H21A 1.0056 0.5140 0.4226 0.076 Uiso calc R 1 . .
C C22 1.0412(6) 0.3991(5) 0.4623(3) 0.0700(17) Uani d . 1 . .
H H22A 1.0744 0.4259 0.4948 0.084 Uiso calc R 1 . .
C C23 1.0348(6) 0.3054(6) 0.4577(2) 0.0738(18) Uani d . 1 . .
C C24 0.9887(6) 0.2630(5) 0.4103(2) 0.0641(15) Uani d . 1 . .
H H24A 0.9892 0.2000 0.4075 0.077 Uiso calc R 1 . .
C C25 0.9163(7) 0.1966(5) 0.2154(3) 0.0730(18) Uani d . 1 . .
H H25A 0.9941 0.1926 0.2386 0.088 Uiso calc R 1 . .
C C26 0.8961(10) 0.1443(6) 0.1697(3) 0.104(3) Uani d . 1 . .
H H26A 0.9595 0.1022 0.1628 0.125 Uiso calc R 1 . .
C C27 0.7844(10) 0.1530(6) 0.1342(3) 0.107(3) Uani d . 1 . .
H H27A 0.7737 0.1179 0.1031 0.129 Uiso calc R 1 . .
C C28 0.6886(8) 0.2124(5) 0.1438(3) 0.086(2) Uani d . 1 . .
H H28A 0.6128 0.2168 0.1194 0.104 Uiso calc R 1 . .
C C29 0.2660(14) 0.5053(12) 0.1683(9) 0.165(6) Uani d . 1 . .
H H29A 0.1813 0.5351 0.1667 0.198 Uiso calc R 1 . .
H H29B 0.3266 0.5386 0.1939 0.198 Uiso calc R 1 . .
C C30 0.309(3) 0.5136(18) 0.1172(11) 0.274(13) Uani d . 1 . .
H H30A 0.2453 0.5464 0.0935 0.411 Uiso calc R 1 . .
H H30B 0.3211 0.4542 0.1027 0.411 Uiso calc R 1 . .
H H30C 0.3914 0.5458 0.1207 0.411 Uiso calc R 1 . .
C C31 0.1695(12) 0.3468(13) 0.1528(6) 0.172(7) Uani d . 1 . .
H H31A 0.2154 0.3332 0.1222 0.206 Uiso calc R 1 . .
H H31B 0.1642 0.2907 0.1728 0.206 Uiso calc R 1 . .
C C32 0.0405(15) 0.3743(10) 0.1332(6) 0.161(5) Uani d . 1 . .
H H32A 0.0069 0.3363 0.1035 0.241 Uiso calc R 1 . .
H H32B 0.0415 0.4364 0.1216 0.241 Uiso calc R 1 . .
H H32C -0.0145 0.3688 0.1613 0.241 Uiso calc R 1 . .
C C33 0.2234(16) 0.4065(15) 0.2459(7) 0.192(7) Uani d . 1 . .
H H33A 0.1400 0.4359 0.2488 0.230 Uiso calc R 1 . .
H H33B 0.2136 0.3426 0.2541 0.230 Uiso calc R 1 . .
C C34 0.323(2) 0.4457(12) 0.2862(7) 0.204(8) Uani d . 1 . .
H H34A 0.3114 0.4224 0.3211 0.306 Uiso calc R 1 . .
H H34B 0.3136 0.5107 0.2862 0.306 Uiso calc R 1 . .
H H34C 0.4086 0.4299 0.2778 0.306 Uiso calc R 1 . .

loop_
_atom_site_aniso_label
_atom_site_aniso_U_11
_atom_site_aniso_U_22
_atom_site_aniso_U_33
_atom_site_aniso_U_12
_atom_site_aniso_U_13
_atom_site_aniso_U_23
Fe1 0.0418(4) 0.0346(4) 0.0414(4) 0.0049(3) 0.0053(3) -0.0007(3)
N1 0.058(2) 0.044(2) 0.045(2) -0.0014(19) 0.0095(19) -0.0020(18)
N2 0.061(3) 0.117(5) 0.053(3) -0.003(3) 0.008(2) -0.019(3)
N3 0.053(2) 0.051(2) 0.043(2) 0.0046(19) -0.0002(18) -0.0003(18)
N4 0.104(5) 0.128(6) 0.070(5) -0.019(5) -0.013(4) 0.038(4)
N5 0.156(9) 0.152(9) 0.113(7) -0.003(7) 0.033(6) -0.005(6)
O1 0.056(2) 0.073(3) 0.054(2) 0.0044(19) 0.0148(17) -0.001(2)
O2 0.084(3) 0.093(3) 0.086(3) -0.025(3) 0.038(3) -0.003(3)
O3 0.054(2) 0.0494(19) 0.049(2) -0.0039(16) 0.0104(15) -0.0029(16)
O4 0.084(3) 0.165(6) 0.047(3) 0.004(3) 0.009(2) -0.011(3)
O5 0.124(5) 0.112(5) 0.068(3) 0.006(4) 0.026(3) -0.032(3)
O6 0.055(2) 0.067(2) 0.058(2) 0.0076(18) -0.0025(17) 0.0048(19)
O7 0.059(2) 0.099(3) 0.077(3) -0.004(2) -0.014(2) -0.010(3)
O8 0.057(2) 0.055(2) 0.053(2) -0.0113(17) 0.0005(17) 0.0015(17)
O9 0.182(7) 0.120(6) 0.098(5) 0.012(5) -0.034(5) 0.046(4)
O10 0.166(6) 0.170(6) 0.049(3) -0.052(5) -0.028(3) 0.030(3)
O11A 0.213(13) 0.127(8) 0.131(9) 0.005(8) -0.009(8) -0.001(7)
O11B 0.213(13) 0.127(8) 0.131(9) 0.005(8) -0.009(8) -0.001(7)
C1 0.064(3) 0.065(3) 0.050(3) -0.015(3) 0.014(3) -0.010(3)
C2 0.075(4) 0.052(3) 0.051(3) -0.007(3) 0.010(3) 0.001(2)
C3 0.074(4) 0.043(3) 0.051(3) 0.004(3) 0.009(3) 0.000(2)
C4 0.058(3) 0.044(3) 0.052(3) 0.003(2) 0.011(2) -0.005(2)
C5 0.046(3) 0.056(3) 0.046(3) 0.001(2) 0.012(2) -0.006(2)
C6 0.041(2) 0.058(3) 0.047(3) -0.002(2) 0.008(2) -0.001(2)
C7 0.056(3) 0.070(3) 0.055(3) 0.002(3) 0.015(2) 0.010(3)
C8 0.059(3) 0.093(5) 0.050(3) 0.004(3) 0.010(3) 0.010(3)
C9 0.050(3) 0.096(5) 0.043(3) 0.000(3) 0.009(2) -0.010(3)
C10 0.048(3) 0.069(3) 0.058(3) 0.003(3) 0.010(2) -0.011(3)
C11 0.106(5) 0.064(4) 0.064(4) 0.027(4) 0.014(4) 0.007(3)
C12 0.135(7) 0.074(5) 0.081(5) 0.042(5) 0.020(5) 0.021(4)
C13 0.146(8) 0.071(5) 0.079(5) 0.023(5) 0.018(5) 0.024(4)
C14 0.109(5) 0.069(4) 0.061(4) -0.002(4) 0.023(4) 0.008(3)
C15 0.054(3) 0.069(4) 0.048(3) -0.001(3) 0.003(2) 0.007(3)
C16 0.071(3) 0.061(3) 0.045(3) 0.001(3) -0.004(3) -0.001(2)
C17 0.066(3) 0.052(3) 0.048(3) 0.008(3) 0.007(2) -0.002(2)
C18 0.058(3) 0.049(3) 0.051(3) 0.008(2) 0.001(2) 0.001(2)
C19 0.044(3) 0.068(3) 0.046(3) 0.003(2) -0.002(2) 0.002(2)
C20 0.043(3) 0.061(3) 0.048(3) -0.007(2) 0.001(2) 0.002(2)
C21 0.056(3) 0.080(4) 0.054(3) -0.011(3) 0.003(3) -0.004(3)
C22 0.065(4) 0.092(5) 0.052(3) -0.014(3) 0.000(3) -0.004(3)
C23 0.062(4) 0.107(5) 0.048(3) -0.008(4) -0.009(3) 0.018(3)
C24 0.057(3) 0.076(4) 0.058(4) 0.006(3) -0.001(3) 0.015(3)
C25 0.082(4) 0.075(4) 0.061(4) 0.030(3) 0.006(3) -0.007(3)
C26 0.141(7) 0.093(5) 0.073(5) 0.051(5) -0.009(5) -0.026(4)
C27 0.138(7) 0.108(6) 0.071(5) 0.030(6) -0.007(5) -0.039(5)
C28 0.097(5) 0.091(5) 0.065(4) 0.013(4) -0.015(4) -0.019(4)
C29 0.124(9) 0.159(13) 0.211(19) 0.009(9) 0.013(10) 0.006(12)
C30 0.38(4) 0.26(3) 0.19(2) -0.02(2) 0.07(2) 0.070(18)
C31 0.092(7) 0.285(19) 0.132(10) -0.001(10) -0.013(7) -0.075(11)
C32 0.165(13) 0.163(12) 0.159(12) -0.012(10) 0.041(10) -0.060(10)
C33 0.151(12) 0.29(2) 0.133(12) 0.040(13) 0.010(9) -0.069(13)
C34 0.26(2) 0.205(16) 0.126(11) 0.014(14) -0.043(13) -0.039(11)

loop_
_atom_type_symbol
_atom_type_description
_atom_type_scat_dispersion_real
_atom_type_scat_dispersion_imag
_atom_type_scat_source
C C 0.0033 0.0016 'International Tables Vol C Tables 4.2.6.8 and 6.1.1.4'
H H 0.0000 0.0000 'International Tables Vol C Tables 4.2.6.8 and 6.1.1.4'
Fe Fe 0.3463 0.8444 'International Tables Vol C Tables 4.2.6.8 and 6.1.1.4'
N N 0.0061 0.0033 'International Tables Vol C Tables 4.2.6.8 and 6.1.1.4'
O O 0.0106 0.0060 'International Tables Vol C Tables 4.2.6.8 and 6.1.1.4'

loop_
_geom_angle_atom_site_label_1
_geom_angle_atom_site_label_2
_geom_angle_atom_site_label_3
_geom_angle_site_symmetry_1
_geom_angle_site_symmetry_3
_geom_angle
_geom_angle_publ_flag
O3 Fe1 O8 . . 87.53(16) ?
O3 Fe1 O1 . . 175.55(16) ?
O8 Fe1 O1 . . 88.07(17) ?
O3 Fe1 O6 . . 89.54(16) ?
O8 Fe1 O6 . . 176.91(17) ?
O1 Fe1 O6 . . 94.87(18) ?
O3 Fe1 N3 . . 88.95(17) ?
O8 Fe1 N3 . . 90.20(17) ?
O1 Fe1 N3 . . 90.46(18) ?
O6 Fe1 N3 . . 90.70(17) ?
O3 Fe1 N1 . . 89.48(17) ?
O8 Fe1 N1 . . 90.51(17) ?
O1 Fe1 N1 . . 91.17(18) ?
O6 Fe1 N1 . . 88.50(18) ?
N3 Fe1 N1 . . 178.24(18) ?
C4 N1 C3 . . 118.4(4) ?
C4 N1 Fe1 . . 122.0(4) ?
C3 N1 Fe1 . . 119.6(3) ?
O5 N2 O4 . . 122.6(6) ?
O5 N2 C9 . . 118.8(6) ?
O4 N2 C9 . . 118.5(7) ?
C18 N3 C17 . . 117.6(4) ?
C18 N3 Fe1 . . 121.1(4) ?
C17 N3 Fe1 . . 121.2(3) ?
O9 N4 O10 . . 124.1(7) ?
O9 N4 C23 . . 118.8(8) ?
O10 N4 C23 . . 117.1(9) ?
C29 N5 C33 . . 117.3(14) ?
C29 N5 C31 . . 117.2(13) ?
C33 N5 C31 . . 110.2(12) ?
C29 N5 H5A . . 103.2 ?
C33 N5 H5A . . 103.2 ?
C31 N5 H5A . . 103.2 ?
C1 O1 Fe1 . . 130.3(4) ?
C6 O3 Fe1 . . 122.5(3) ?
C15 O6 Fe1 . . 130.9(4) ?
C20 O8 Fe1 . . 122.8(3) ?
O2 C1 O1 . . 121.5(6) ?
O2 C1 C2 . . 119.1(6) ?
O1 C1 C2 . . 119.3(5) ?
C3 C2 C14 . . 118.2(6) ?
C3 C2 C1 . . 124.7(5) ?
C14 C2 C1 . . 117.2(6) ?
C11 C3 C2 . . 121.0(5) ?
C11 C3 N1 . . 118.4(5) ?
C2 C3 N1 . . 120.5(5) ?
N1 C4 C5 . . 124.9(5) ?
N1 C4 H4A . . 117.5 ?
C5 C4 H4A . . 117.5 ?
C10 C5 C6 . . 119.3(5) ?
C10 C5 C4 . . 118.6(5) ?
C6 C5 C4 . . 122.0(5) ?
O3 C6 C7 . . 118.8(5) ?
O3 C6 C5 . . 122.5(5) ?
C7 C6 C5 . . 118.7(5) ?
C8 C7 C6 . . 120.8(6) ?
C8 C7 H7A . . 119.6 ?
C6 C7 H7A . . 119.6 ?
C7 C8 C9 . . 119.6(6) ?
C7 C8 H8A . . 120.2 ?
C9 C8 H8A . . 120.2 ?
C10 C9 C8 . . 121.8(6) ?
C10 C9 N2 . . 118.9(6) ?
C8 C9 N2 . . 119.3(6) ?
C9 C10 C5 . . 119.6(6) ?
C9 C10 H10A . . 120.2 ?
C5 C10 H10A . . 120.2 ?
C3 C11 C12 . . 118.8(7) ?
C3 C11 H11A . . 120.6 ?
C12 C11 H11A . . 120.6 ?
C13 C12 C11 . . 120.6(7) ?
C13 C12 H12A . . 119.7 ?
C11 C12 H12A . . 119.7 ?
C12 C13 C14 . . 120.3(7) ?
C12 C13 H13A . . 119.9 ?
C14 C13 H13A . . 119.9 ?
C13 C14 C2 . . 121.0(7) ?
C13 C14 H14A . . 119.5 ?
C2 C14 H14A . . 119.5 ?
O7 C15 O6 . . 121.5(6) ?
O7 C15 C16 . . 118.0(6) ?
O6 C15 C16 . . 120.6(5) ?
C17 C16 C28 . . 118.1(6) ?
C17 C16 C15 . . 124.6(5) ?
C28 C16 C15 . . 117.3(5) ?
C16 C17 C25 . . 121.0(5) ?
C16 C17 N3 . . 120.9(5) ?
C25 C17 N3 . . 118.1(5) ?
N3 C18 C19 . . 125.1(5) ?
N3 C18 H18A . . 117.5 ?
C19 C18 H18A . . 117.5 ?
C24 C19 C20 . . 120.6(5) ?
C24 C19 C18 . . 117.1(5) ?
C20 C19 C18 . . 122.1(5) ?
O8 C20 C21 . . 119.8(5) ?
O8 C20 C19 . . 123.0(5) ?
C21 C20 C19 . . 117.2(5) ?
C22 C21 C20 . . 122.2(6) ?
C22 C21 H21A . . 118.9 ?
C20 C21 H21A . . 118.9 ?
C21 C22 C23 . . 119.4(6) ?
C21 C22 H22A . . 120.3 ?
C23 C22 H22A . . 120.3 ?
C24 C23 C22 . . 122.2(6) ?
C24 C23 N4 . . 118.1(7) ?
C22 C23 N4 . . 119.6(7) ?
C23 C24 C19 . . 118.2(6) ?
C23 C24 H24A . . 120.9 ?
C19 C24 H24A . . 120.9 ?
C26 C25 C17 . . 118.0(6) ?
C26 C25 H25A . . 121.0 ?
C17 C25 H25A . . 121.0 ?
C27 C26 C25 . . 121.1(7) ?
C27 C26 H26A . . 119.4 ?
C25 C26 H26A . . 119.4 ?
C28 C27 C26 . . 120.8(7) ?
C28 C27 H27A . . 119.6 ?
C26 C27 H27A . . 119.6 ?
C27 C28 C16 . . 120.9(7) ?
C27 C28 H28A . . 119.5 ?
C16 C28 H28A . . 119.5 ?
C30 C29 N5 . . 117.5(17) ?
C30 C29 H29A . . 107.9 ?
N5 C29 H29A . . 107.9 ?
C30 C29 H29B . . 107.9 ?
N5 C29 H29B . . 107.9 ?
H29A C29 H29B . . 107.2 ?
C29 C30 H30A . . 109.5 ?
C29 C30 H30B . . 109.5 ?
H30A C30 H30B . . 109.5 ?
C29 C30 H30C . . 109.5 ?
H30A C30 H30C . . 109.5 ?
H30B C30 H30C . . 109.5 ?
C32 C31 N5 . . 116.5(13) ?
C32 C31 H31A . . 108.2 ?
N5 C31 H31A . . 108.2 ?
C32 C31 H31B . . 108.2 ?
N5 C31 H31B . . 108.2 ?
H31A C31 H31B . . 107.3 ?
C31 C32 H32A . . 109.5 ?
C31 C32 H32B . . 109.5 ?
H32A C32 H32B . . 109.5 ?
C31 C32 H32C . . 109.5 ?
H32A C32 H32C . . 109.5 ?
H32B C32 H32C . . 109.5 ?
C34 C33 N5 . . 114.7(16) ?
C34 C33 H33A . . 108.6 ?
N5 C33 H33A . . 108.6 ?
C34 C33 H33B . . 108.6 ?
N5 C33 H33B . . 108.6 ?
H33A C33 H33B . . 107.6 ?
C33 C34 H34A . . 109.5 ?
C33 C34 H34B . . 109.5 ?
H34A C34 H34B . . 109.5 ?
C33 C34 H34C . . 109.5 ?
H34A C34 H34C . . 109.5 ?
H34B C34 H34C . . 109.5 ?

loop_
_geom_bond_atom_site_label_1
_geom_bond_atom_site_label_2
_geom_bond_site_symmetry_2
_geom_bond_distance
_geom_bond_publ_flag
Fe1 O3 . 1.904(4) ?
Fe1 O8 . 1.906(4) ?
Fe1 O1 . 1.908(4) ?
Fe1 O6 . 1.909(4) ?
Fe1 N3 . 1.981(4) ?
Fe1 N1 . 1.985(4) ?
N1 C4 . 1.299(7) ?
N1 C3 . 1.431(7) ?
N2 O5 . 1.209(8) ?
N2 O4 . 1.219(8) ?
N2 C9 . 1.460(8) ?
N3 C18 . 1.300(7) ?
N3 C17 . 1.436(7) ?
N4 O9 . 1.220(10) ?
N4 O10 . 1.230(10) ?
N4 C23 . 1.462(9) ?
N5 C29 . 1.443(18) ?
N5 C33 . 1.50(2) ?
N5 C31 . 1.537(16) ?
N5 H5A . 0.9100 ?
O1 C1 . 1.289(7) ?
O2 C1 . 1.225(7) ?
O3 C6 . 1.301(6) ?
O6 C15 . 1.280(7) ?
O7 C15 . 1.241(7) ?
O8 C20 . 1.288(6) ?
C1 C2 . 1.492(9) ?
C2 C3 . 1.392(8) ?
C2 C14 . 1.394(9) ?
C3 C11 . 1.387(9) ?
C4 C5 . 1.436(8) ?
C4 H4A . 0.9300 ?
C5 C10 . 1.400(8) ?
C5 C6 . 1.417(7) ?
C6 C7 . 1.409(8) ?
C7 C8 . 1.368(9) ?
C7 H7A . 0.9300 ?
C8 C9 . 1.379(10) ?
C8 H8A . 0.9300 ?
C9 C10 . 1.373(9) ?
C10 H10A . 0.9300 ?
C11 C12 . 1.412(10) ?
C11 H11A . 0.9300 ?
C12 C13 . 1.346(12) ?
C12 H12A . 0.9300 ?
C13 C14 . 1.391(11) ?
C13 H13A . 0.9300 ?
C14 H14A . 0.9300 ?
C15 C16 . 1.493(8) ?
C16 C17 . 1.382(8) ?
C16 C28 . 1.399(9) ?
C17 C25 . 1.420(8) ?
C18 C19 . 1.432(8) ?
C18 H18A . 0.9300 ?
C19 C24 . 1.396(8) ?
C19 C20 . 1.429(8) ?
C20 C21 . 1.397(8) ?
C21 C22 . 1.348(9) ?
C21 H21A . 0.9300 ?
C22 C23 . 1.385(10) ?
C22 H22A . 0.9300 ?
C23 C24 . 1.373(9) ?
C24 H24A . 0.9300 ?
C25 C26 . 1.375(10) ?
C25 H25A . 0.9300 ?
C26 C27 . 1.367(12) ?
C26 H26A . 0.9300 ?
C27 C28 . 1.359(11) ?
C27 H27A . 0.9300 ?
C28 H28A . 0.9300 ?
C29 C30 . 1.41(3) ?
C29 H29A . 0.9700 ?
C29 H29B . 0.9700 ?
C30 H30A . 0.9600 ?
C30 H30B . 0.9600 ?
C30 H30C . 0.9600 ?
C31 C32 . 1.413(17) ?
C31 H31A . 0.9700 ?
C31 H31B . 0.9700 ?
C32 H32A . 0.9600 ?
C32 H32B . 0.9600 ?
C32 H32C . 0.9600 ?
C33 C34 . 1.46(2) ?
C33 H33A . 0.9700 ?
C33 H33B . 0.9700 ?
C34 H34A . 0.9600 ?
C34 H34B . 0.9600 ?
C34 H34C . 0.9600 ?

loop_
_geom_hbond_atom_site_label_D
_geom_hbond_atom_site_label_H
_geom_hbond_atom_site_label_A
_geom_hbond_site_symmetry_A
_geom_hbond_distance_DH
_geom_hbond_distance_HA
_geom_hbond_distance_DA
_geom_hbond_angle_DHA
N5 H5A O7 . 0.91 2.00 2.865(13) 159

loop_
_geom_torsion_atom_site_label_1
_geom_torsion_atom_site_label_2
_geom_torsion_atom_site_label_3
_geom_torsion_atom_site_label_4
_geom_torsion_site_symmetry_1
_geom_torsion_site_symmetry_2
_geom_torsion_site_symmetry_3
_geom_torsion_site_symmetry_4
_geom_torsion
_geom_torsion_publ_flag
O3 Fe1 N1 C4 . . . . 30.7(4) ?
O8 Fe1 N1 C4 . . . . -56.8(4) ?
O1 Fe1 N1 C4 . . . . -144.9(4) ?
O6 Fe1 N1 C4 . . . . 120.2(4) ?
N3 Fe1 N1 C4 . . . . 57(6) ?
O3 Fe1 N1 C3 . . . . -149.0(4) ?
O8 Fe1 N1 C3 . . . . 123.5(4) ?
O1 Fe1 N1 C3 . . . . 35.4(4) ?
O6 Fe1 N1 C3 . . . . -59.4(4) ?
N3 Fe1 N1 C3 . . . . -123(6) ?
O3 Fe1 N3 C18 . . . . -54.7(4) ?
O8 Fe1 N3 C18 . . . . 32.8(4) ?
O1 Fe1 N3 C18 . . . . 120.9(4) ?
O6 Fe1 N3 C18 . . . . -144.2(4) ?
N1 Fe1 N3 C18 . . . . -81(6) ?
O3 Fe1 N3 C17 . . . . 122.5(4) ?
O8 Fe1 N3 C17 . . . . -150.0(4) ?
O1 Fe1 N3 C17 . . . . -61.9(4) ?
O6 Fe1 N3 C17 . . . . 32.9(4) ?
N1 Fe1 N3 C17 . . . . 96(6) ?
O3 Fe1 O1 C1 . . . . -108(2) ?
O8 Fe1 O1 C1 . . . . -100.2(5) ?
O6 Fe1 O1 C1 . . . . 78.8(5) ?
N3 Fe1 O1 C1 . . . . 169.6(5) ?
N1 Fe1 O1 C1 . . . . -9.8(5) ?
O8 Fe1 O3 C6 . . . . 46.6(4) ?
O1 Fe1 O3 C6 . . . . 54(2) ?
O6 Fe1 O3 C6 . . . . -132.5(4) ?
N3 Fe1 O3 C6 . . . . 136.8(4) ?
N1 Fe1 O3 C6 . . . . -44.0(4) ?
O3 Fe1 O6 C15 . . . . -102.1(5) ?
O8 Fe1 O6 C15 . . . . -120(3) ?
O1 Fe1 O6 C15 . . . . 77.3(5) ?
N3 Fe1 O6 C15 . . . . -13.2(5) ?
N1 Fe1 O6 C15 . . . . 168.4(5) ?
O3 Fe1 O8 C20 . . . . 46.8(4) ?
O1 Fe1 O8 C20 . . . . -132.6(4) ?
O6 Fe1 O8 C20 . . . . 65(3) ?
N3 Fe1 O8 C20 . . . . -42.1(4) ?
N1 Fe1 O8 C20 . . . . 136.3(4) ?
Fe1 O1 C1 O2 . . . . 165.6(4) ?
Fe1 O1 C1 C2 . . . . -17.5(8) ?
O2 C1 C2 C3 . . . . -155.9(6) ?
O1 C1 C2 C3 . . . . 27.0(8) ?
O2 C1 C2 C14 . . . . 23.7(8) ?
O1 C1 C2 C14 . . . . -153.3(6) ?
C14 C2 C3 C11 . . . . 3.4(9) ?
C1 C2 C3 C11 . . . . -176.9(6) ?
C14 C2 C3 N1 . . . . -177.8(5) ?
C1 C2 C3 N1 . . . . 1.9(8) ?
C4 N1 C3 C11 . . . . -36.8(8) ?
Fe1 N1 C3 C11 . . . . 142.9(5) ?
C4 N1 C3 C2 . . . . 144.4(5) ?
Fe1 N1 C3 C2 . . . . -35.9(7) ?
C3 N1 C4 C5 . . . . 171.3(5) ?
Fe1 N1 C4 C5 . . . . -8.4(7) ?
N1 C4 C5 C10 . . . . 166.9(5) ?
N1 C4 C5 C6 . . . . -15.2(8) ?
Fe1 O3 C6 C7 . . . . -145.1(4) ?
Fe1 O3 C6 C5 . . . . 34.6(6) ?
C10 C5 C6 O3 . . . . 179.6(5) ?
C4 C5 C6 O3 . . . . 1.8(8) ?
C10 C5 C6 C7 . . . . -0.6(7) ?
C4 C5 C6 C7 . . . . -178.5(5) ?
O3 C6 C7 C8 . . . . 177.6(5) ?
C5 C6 C7 C8 . . . . -2.2(8) ?
C6 C7 C8 C9 . . . . 3.1(9) ?
C7 C8 C9 C10 . . . . -1.2(9) ?
C7 C8 C9 N2 . . . . 179.2(5) ?
O5 N2 C9 C10 . . . . 4.0(9) ?
O4 N2 C9 C10 . . . . -174.4(6) ?
O5 N2 C9 C8 . . . . -176.5(6) ?
O4 N2 C9 C8 . . . . 5.2(8) ?
C8 C9 C10 C5 . . . . -1.6(8) ?
N2 C9 C10 C5 . . . . 177.9(5) ?
C6 C5 C10 C9 . . . . 2.5(8) ?
C4 C5 C10 C9 . . . . -179.6(5) ?
C2 C3 C11 C12 . . . . -2.4(10) ?
N1 C3 C11 C12 . . . . 178.8(6) ?
C3 C11 C12 C13 . . . . 0.2(13) ?
C11 C12 C13 C14 . . . . 0.9(14) ?
C12 C13 C14 C2 . . . . 0.2(13) ?
C3 C2 C14 C13 . . . . -2.3(10) ?
C1 C2 C14 C13 . . . . 178.0(7) ?
Fe1 O6 C15 O7 . . . . 170.2(4) ?
Fe1 O6 C15 C16 . . . . -10.4(8) ?
O7 C15 C16 C17 . . . . -158.3(6) ?
O6 C15 C16 C17 . . . . 22.3(9) ?
O7 C15 C16 C28 . . . . 20.7(9) ?
O6 C15 C16 C28 . . . . -158.7(6) ?
C28 C16 C17 C25 . . . . 3.2(10) ?
C15 C16 C17 C25 . . . . -177.9(6) ?
C28 C16 C17 N3 . . . . -178.6(6) ?
C15 C16 C17 N3 . . . . 0.4(9) ?
C18 N3 C17 C16 . . . . 146.0(6) ?
Fe1 N3 C17 C16 . . . . -31.3(7) ?
C18 N3 C17 C25 . . . . -35.7(8) ?
Fe1 N3 C17 C25 . . . . 147.0(5) ?
C17 N3 C18 C19 . . . . 170.4(5) ?
Fe1 N3 C18 C19 . . . . -12.3(8) ?
N3 C18 C19 C24 . . . . 170.6(6) ?
N3 C18 C19 C20 . . . . -13.5(9) ?
Fe1 O8 C20 C21 . . . . -149.8(4) ?
Fe1 O8 C20 C19 . . . . 30.0(7) ?
C24 C19 C20 O8 . . . . -179.6(5) ?
C18 C19 C20 O8 . . . . 4.6(8) ?
C24 C19 C20 C21 . . . . 0.2(8) ?
C18 C19 C20 C21 . . . . -175.5(5) ?
O8 C20 C21 C22 . . . . 177.5(6) ?
C19 C20 C21 C22 . . . . -2.4(9) ?
C20 C21 C22 C23 . . . . 1.7(10) ?
C21 C22 C23 C24 . . . . 1.1(11) ?
C21 C22 C23 N4 . . . . 179.0(6) ?
O9 N4 C23 C24 . . . . 9.0(12) ?
O10 N4 C23 C24 . . . . -170.3(7) ?
O9 N4 C23 C22 . . . . -169.0(8) ?
O10 N4 C23 C22 . . . . 11.7(11) ?
C22 C23 C24 C19 . . . . -3.2(10) ?
N4 C23 C24 C19 . . . . 178.9(6) ?
C20 C19 C24 C23 . . . . 2.5(9) ?
C18 C19 C24 C23 . . . . 178.4(6) ?
C16 C17 C25 C26 . . . . -3.8(11) ?
N3 C17 C25 C26 . . . . 177.9(7) ?
C17 C25 C26 C27 . . . . 3.0(14) ?
C25 C26 C27 C28 . . . . -1.5(17) ?
C26 C27 C28 C16 . . . . 0.8(15) ?
C17 C16 C28 C27 . . . . -1.6(12) ?
C15 C16 C28 C27 . . . . 179.3(8) ?
C33 N5 C29 C30 . . . . 172.4(18) ?
C31 N5 C29 C30 . . . . -53(2) ?
C29 N5 C31 C32 . . . . -53.9(18) ?
C33 N5 C31 C32 . . . . 83.7(17) ?
C29 N5 C33 C34 . . . . -60.7(19) ?
C31 N5 C33 C34 . . . . 161.8(15) ?
